data_7035839
loop_
_publ_author_name
'Patel, Dipti'
'Wooles, Ashley'
'Cornish, Andrew D.'
'Steven, Lindsey'
'Davies, E. Stephen'
'Evans, David J.'
'McMaster, Jonathan'
'Lewis, William'
'Blake, Alexander J.'
'Liddle, Stephen T.'

_publ_section_title
;
 Synthesis and characterisation of halide, separated ion pair, and hydride
 cyclopentadienyl iron bis(diphenylphosphino)ethane derivatives.
;
_journal_issue 31
_journal_name_full 'Dalton transactions (Cambridge, England : 2003)'
_journal_page_first 14159
_journal_page_last 14177
_journal_paper_doi 10.1039/c5dt00704f
_journal_volume 44
_journal_year 2015
_chemical_formula_moiety 'C39 H45 Fe I P2, 0.5(C7 H8)'
_chemical_formula_sum 'C42.5 H49 Fe I P2'
_chemical_formula_weight 804.50
_space_group_crystal_system monoclinic
_space_group_IT_number 14
_space_group_name_Hall '-P 2ybc'
_space_group_name_H-M_alt 'P 1 21/c 1'
_symmetry_space_group_name_Hall '-P 2ybc'
_symmetry_space_group_name_H-M 'P 1 21/c 1'
_atom_sites_solution_hydrogens geom
_atom_sites_solution_primary direct
_atom_sites_solution_secondary difmap
_audit_creation_date 2015-05-06
_audit_creation_method
;
Olex2 1.2
(compiled 2015.01.26 svn.r3150 for OlexSys, GUI svn.r4998)
;
_audit_update_record
;
2015-05-11 deposited with the CCDC.
2015-07-07 downloaded from the CCDC.
;
_cell_angle_alpha 90
_cell_angle_beta 104.489(7)
_cell_angle_gamma 90
_cell_formula_units_Z 4
_cell_length_a 15.3141(9)
_cell_length_b 11.6027(7)
_cell_length_c 21.5557(15)
_cell_measurement_reflns_used 6135
_cell_measurement_temperature 90(2)
_cell_measurement_theta_max 74.4300
_cell_measurement_theta_min 3.8065
_cell_volume 3708.3(4)
_computing_cell_refinement
;
CrysAlisPro, Agilent Technologies,
Version 1.171.35.11 (release 16-05-2011 CrysAlis171 .NET)
(compiled May 16 2011,17:55:39)
;
_computing_data_collection
;
CrysAlisPro, Agilent Technologies,
Version 1.171.35.11 (release 16-05-2011 CrysAlis171 .NET)
(compiled May 16 2011,17:55:39)
;
_computing_data_reduction
;
CrysAlisPro, Agilent Technologies,
Version 1.171.35.11 (release 16-05-2011 CrysAlis171 .NET)
(compiled May 16 2011,17:55:39)
;
_computing_molecular_graphics 'Olex2 (Dolomanov et al., 2009)'
_computing_publication_material 'Olex2 (Dolomanov et al., 2009)'
_computing_structure_refinement 'ShelXL (Sheldrick, 2008)'
_computing_structure_solution 'XS (Sheldrick, 2008)'
_diffrn_ambient_temperature 90(2)
_diffrn_detector_area_resol_mean 10.3613
_diffrn_measured_fraction_theta_full 0.999
_diffrn_measured_fraction_theta_max 0.975
_diffrn_measurement_details
;
  1 omega   24.00  102.00   2.0000    3.0000
omega____ theta____ kappa____ phi______ frames
    -       43.9127   38.0000    0.0000 39

  2 omega   69.00  103.00   2.0000    3.0000
omega____ theta____ kappa____ phi______ frames
    -       43.9127   38.0000 -120.0000 17

  3 omega   74.00  110.00   2.0000    3.0000
omega____ theta____ kappa____ phi______ frames
    -       43.9127   38.0000  -90.0000 18

  4 omega   49.00  115.00   2.0000    3.0000
omega____ theta____ kappa____ phi______ frames
    -       43.9127   38.0000   30.0000 33

  5 omega   37.00   75.00   2.0000    3.0000
omega____ theta____ kappa____ phi______ frames
    -      105.8472  -45.0000    0.0000 19

  6 omega   36.00   62.00   2.0000    3.0000
omega____ theta____ kappa____ phi______ frames
    -      105.8472  -45.0000 -150.0000 13

  7 omega   37.00   63.00   2.0000    3.0000
omega____ theta____ kappa____ phi______ frames
    -      105.8472  -45.0000   30.0000 13

  8 omega   95.00  157.00   2.0000    3.0000
omega____ theta____ kappa____ phi______ frames
    -      105.8472   45.0000  -90.0000 31

  9 omega   37.00   69.00   2.0000    3.0000
omega____ theta____ kappa____ phi______ frames
    -      105.8472  -45.0000   60.0000 16

 10 omega   92.00  154.00   2.0000    3.0000
omega____ theta____ kappa____ phi______ frames
    -      105.8472   45.0000    0.0000 31

 11 omega   42.00   72.00   2.0000    3.0000
omega____ theta____ kappa____ phi______ frames
    -      105.8472  -45.0000  -30.0000 15

 12 omega   93.00  127.00   2.0000    3.0000
omega____ theta____ kappa____ phi______ frames
    -      105.8472  -77.0000   30.0000 17

 13 omega   38.00  128.00   2.0000    3.0000
omega____ theta____ kappa____ phi______ frames
    -      105.8472  -77.0000  -60.0000 45

 14 omega   89.00  149.00   2.0000    3.0000
omega____ theta____ kappa____ phi______ frames
    -      105.8472   45.0000  150.0000 30

 15 omega   45.00   73.00   2.0000    3.0000
omega____ theta____ kappa____ phi______ frames
    -      105.8472  -45.0000  150.0000 14

 16 omega   50.00   76.00   2.0000    3.0000
omega____ theta____ kappa____ phi______ frames
    -      105.8472  -45.0000  120.0000 13

 17 omega   39.00   73.00   2.0000    3.0000
omega____ theta____ kappa____ phi______ frames
    -      105.8472  -45.0000 -180.0000 17
;
_diffrn_measurement_device_type 'SuperNova, Single source at offset), Atlas'
_diffrn_measurement_method '\w scans'
_diffrn_orient_matrix_UB_11 -0.0558567000
_diffrn_orient_matrix_UB_12 0.0505085000
_diffrn_orient_matrix_UB_13 -0.0636798000
_diffrn_orient_matrix_UB_21 -0.0840824000
_diffrn_orient_matrix_UB_22 0.0022504000
_diffrn_orient_matrix_UB_23 0.0269682000
_diffrn_orient_matrix_UB_31 0.0245907000
_diffrn_orient_matrix_UB_32 0.1228592000
_diffrn_orient_matrix_UB_33 0.0257307000
_diffrn_radiation_monochromator mirror
_diffrn_radiation_type CuK\a
_diffrn_radiation_wavelength 1.54184
_diffrn_reflns_av_R_equivalents 0.0626
_diffrn_reflns_av_unetI/netI 0.0489
_diffrn_reflns_Laue_measured_fraction_full 0.999
_diffrn_reflns_Laue_measured_fraction_max 0.975
_diffrn_reflns_limit_h_max 18
_diffrn_reflns_limit_h_min -18
_diffrn_reflns_limit_k_max 14
_diffrn_reflns_limit_k_min -12
_diffrn_reflns_limit_l_max 26
_diffrn_reflns_limit_l_min -26
_diffrn_reflns_number 17525
_diffrn_reflns_point_group_measured_fraction_full 0.999
_diffrn_reflns_point_group_measured_fraction_max 0.975
_diffrn_reflns_theta_full 67.684
_diffrn_reflns_theta_max 74.601
_diffrn_reflns_theta_min 4.237
_diffrn_source 'SuperNova (Cu) X-ray Source'
_exptl_absorpt_coefficient_mu 10.820
_exptl_absorpt_correction_T_max 0.450
_exptl_absorpt_correction_T_min 0.082
_exptl_absorpt_correction_type gaussian
_exptl_absorpt_process_details
;
CrysAlisPro, Agilent Technologies,
Version 1.171.35.11 (release 16-05-2011 CrysAlis171 .NET)
(compiled May 16 2011,17:55:39)
Numerical absorption correction based on gaussian integration over
            a multifaceted crystal model
;
_exptl_crystal_colour black
_exptl_crystal_colour_primary black
_exptl_crystal_density_diffrn 1.441
_exptl_crystal_description block
_exptl_crystal_F_000 1652
_exptl_crystal_size_max 0.4369
_exptl_crystal_size_mid 0.2258
_exptl_crystal_size_min 0.1735
_refine_diff_density_max 1.373
_refine_diff_density_min -1.266
_refine_diff_density_rms 0.116
_refine_ls_extinction_method none
_refine_ls_goodness_of_fit_ref 1.054
_refine_ls_hydrogen_treatment constr
_refine_ls_matrix_type full
_refine_ls_number_parameters 458
_refine_ls_number_reflns 7406
_refine_ls_number_restraints 51
_refine_ls_restrained_S_all 1.056
_refine_ls_R_factor_all 0.0460
_refine_ls_R_factor_gt 0.0398
_refine_ls_shift/su_max 0.001
_refine_ls_shift/su_mean 0.000
_refine_ls_structure_factor_coef Fsqd
_refine_ls_weighting_details 'w=1/[\s^2^(Fo^2^)+(0.0652P)^2^+2.0127P] where P=(Fo^2^+2Fc^2^)/3'
_refine_ls_weighting_scheme calc
_refine_ls_wR_factor_gt 0.1049
_refine_ls_wR_factor_ref 0.1111
_reflns_Friedel_coverage 0.000
_reflns_number_gt 6580
_reflns_number_total 7406
_reflns_threshold_expression 'I > 2\s(I)'
_cod_data_source_file c5dt00704f2.cif
_cod_data_source_block 5I
_cod_depositor_comments 'Adding full bibliography for 7035824--7035849.cif.'
_cod_original_formula_sum 'C42.50 H49 Fe I P2'
_cod_database_code 7035839
_nottingham_internal_coll_name FEACLW
_nottingham_internal_coll_number 10407
_nottingham_internal_coll_client AC/STL
_nottingham_internal_coll_type custom
_nottingham_internal_coll_frame_method '\w scans'
_nottingham_internal_coll_frame_time 3.0000
_nottingham_internal_coll_frame_width 2.0000
_nottingham_internal_coll_user WL
_nottingham_internal_coll_date 22/6/2011
_nottingham_internal_process_date 22/06/2011
_nottingham_internal_process_user WL
_nottingham_internal_solution_date 06/01/2012
_nottingham_internal_solution_user AC
_nottingham_internal_refinement_date 06/05/2015
_nottingham_internal_refinement_user pczwl
_nottingham_internal_validation_date 6/5/2015
_nottingham_internal_validation_user pczwl
_nottingham_internal_archive_date 6/5/2015
_shelx_shelxl_version_number 2014/7
_chemical_oxdiff_formula 'C41.5 H49 Fe I P2'
_chemical_oxdiff_usercomment 'FEACLW #10407 IN FOMBLIN FILM ON MICROMOUNT FOR AC/STL'
_shelx_space_group_comment
;
The symmetry employed for this shelxl refinement is uniquely defined
by the following loop, which should always be used as a source of
symmetry information in preference to the above space-group names.
They are only intended as comments.
;
_reflns_odcompleteness_completeness 99.86
_reflns_odcompleteness_iscentric 1
_reflns_odcompleteness_theta 67.13
_olex2_refinement_description
;
1. Fixed Uiso
 At 1.2 times of:
  All C(H) groups, All C(H,H) groups
 At 1.5 times of:
  All C(H,H,H) groups
2. Restrained distances
 C46-C41 \\sim C42-C41
 with sigma of 0.02
 C46-C45 \\sim C43-C42
 with sigma of 0.02
 C45-C44 \\sim C44-C43
 with sigma of 0.02
 C46-C40 \\sim C40-C42
 with sigma of 0.02
 C45-C41 \\sim C41-C43
 with sigma of 0.02
 C46-C44 \\sim C44-C42
 with sigma of 0.02
3. Rigid body (RIGU) restrains
 C40, C41, C42, C43, C44, C45, C46
 with sigma for 1-2 distances of 0.004 and sigma for 1-3 distances of 0.004
4. Others
 Fixed Sof: C40(0.5) H40A(0.5) H40B(0.5) H40C(0.5) C41(0.5) C42(0.5) H42(0.5)
 C43(0.5) H43(0.5) C44(0.5) H44(0.5) C45(0.5) H45(0.5) C46(0.5) H46(0.5)
5.a Secondary CH2 refined with riding coordinates:
 C1(H1A,H1B), C2(H2A,H2B)
5.b Aromatic/amide H refined with riding coordinates:
 C4(H4), C5(H5), C6(H6), C7(H7), C8(H8), C10(H10), C11(H11), C12(H12),
 C13(H13), C14(H14), C16(H16), C17(H17), C18(H18), C19(H19), C20(H20), C22(H22),
  C23(H23), C24(H24), C25(H25), C26(H26), C28(H28), C30(H30), C31(H31),
 C42(H42), C43(H43), C44(H44), C45(H45), C46(H46)
5.c Idealised Me refined as rotating group:
 C33(H33A,H33B,H33C), C34(H34A,H34B,H34C), C35(H35A,H35B,H35C), C37(H37A,H37B,
 H37C), C38(H38A,H38B,H38C), C39(H39A,H39B,H39C), C40(H40A,H40B,H40C)
;
_olex2_submission_special_instructions 'No special instructions were received'

loop_
_space_group_symop_operation_xyz
'x, y, z'
'-x, y+1/2, -z+1/2'
'-x, -y, -z'
'x, -y-1/2, z-1/2'

loop_
_atom_site_label
_atom_site_type_symbol
_atom_site_fract_x
_atom_site_fract_y
_atom_site_fract_z
_atom_site_U_iso_or_equiv
_atom_site_adp_type
_atom_site_occupancy
_atom_site_site_symmetry_order
_atom_site_calc_flag
_atom_site_refinement_flags_posn
_atom_site_refinement_flags_adp
_atom_site_refinement_flags_occupancy
_atom_site_disorder_assembly
_atom_site_disorder_group
I1 I 0.11279(2) 0.08399(2) 0.10008(2) 0.01979(8) Uani 1 1 d . . . . .
P1 P 0.18322(5) -0.19567(7) 0.15449(4) 0.01681(17) Uani 1 1 d . . . . .
Fe1 Fe 0.26184(3) -0.04144(4) 0.13933(2) 0.01465(12) Uani 1 1 d . . . . .
C1 C 0.0949(2) -0.2252(3) 0.07939(16) 0.0217(7) Uani 1 1 d . . . . .
H1A H 0.0856 -0.3095 0.0743 0.026 Uiso 1 1 calc R . . . .
H1B H 0.0372 -0.1901 0.0825 0.026 Uiso 1 1 calc R . . . .
C2 C 0.1217(2) -0.1764(3) 0.02024(15) 0.0203(7) Uani 1 1 d . . . . .
H2A H 0.0802 -0.1129 0.0016 0.024 Uiso 1 1 calc R . . . .
H2B H 0.1157 -0.2376 -0.0126 0.024 Uiso 1 1 calc R . . . .
P2 P 0.23867(5) -0.12201(7) 0.04120(4) 0.01546(17) Uani 1 1 d . . . . .
C3 C 0.2424(2) -0.3365(3) 0.17018(15) 0.0203(7) Uani 1 1 d . . . . .
C4 C 0.3363(2) -0.3437(3) 0.18440(15) 0.0188(6) Uani 1 1 d . . . . .
H4 H 0.3710 -0.2760 0.1840 0.023 Uiso 1 1 calc R . . . .
C5 C 0.3795(2) -0.4499(3) 0.19923(16) 0.0229(7) Uani 1 1 d . . . . .
H5 H 0.4435 -0.4535 0.2102 0.028 Uiso 1 1 calc R . . . .
C6 C 0.3300(3) -0.5495(3) 0.19814(17) 0.0253(7) Uani 1 1 d . . . . .
H6 H 0.3597 -0.6214 0.2088 0.030 Uiso 1 1 calc R . . . .
C7 C 0.2357(3) -0.5438(3) 0.18117(17) 0.0251(7) Uani 1 1 d . . . . .
H7 H 0.2010 -0.6123 0.1787 0.030 Uiso 1 1 calc R . . . .
C8 C 0.1929(2) -0.4383(3) 0.16797(17) 0.0243(7) Uani 1 1 d . . . . .
H8 H 0.1289 -0.4350 0.1572 0.029 Uiso 1 1 calc R . . . .
C9 C 0.1157(2) -0.2026(3) 0.21396(16) 0.0222(7) Uani 1 1 d . . . . .
C10 C 0.1372(3) -0.2766(4) 0.26649(17) 0.0300(8) Uani 1 1 d . . . . .
H10 H 0.1894 -0.3237 0.2728 0.036 Uiso 1 1 calc R . . . .
C11 C 0.0834(3) -0.2828(4) 0.30993(18) 0.0311(8) Uani 1 1 d . . . . .
H11 H 0.0985 -0.3348 0.3450 0.037 Uiso 1 1 calc R . . . .
C12 C 0.0082(3) -0.2136(4) 0.30196(18) 0.0313(9) Uani 1 1 d . . . . .
H12 H -0.0293 -0.2190 0.3309 0.038 Uiso 1 1 calc R . . . .
C13 C -0.0123(2) -0.1362(4) 0.25141(18) 0.0302(8) Uani 1 1 d . . . . .
H13 H -0.0627 -0.0863 0.2467 0.036 Uiso 1 1 calc R . . . .
C14 C 0.0406(2) -0.1310(4) 0.20749(17) 0.0256(8) Uani 1 1 d . . . . .
H14 H 0.0254 -0.0783 0.1727 0.031 Uiso 1 1 calc R . . . .
C15 C 0.2397(2) -0.0479(3) -0.03428(15) 0.0183(6) Uani 1 1 d . . . . .
C16 C 0.1860(2) 0.0505(3) -0.05109(16) 0.0244(7) Uani 1 1 d . . . . .
H16 H 0.1498 0.0765 -0.0240 0.029 Uiso 1 1 calc R . . . .
C17 C 0.1854(3) 0.1106(3) -0.10728(17) 0.0276(8) Uani 1 1 d . . . . .
H17 H 0.1490 0.1775 -0.1179 0.033 Uiso 1 1 calc R . . . .
C18 C 0.2369(3) 0.0738(3) -0.14747(17) 0.0264(8) Uani 1 1 d . . . . .
H18 H 0.2369 0.1157 -0.1853 0.032 Uiso 1 1 calc R . . . .
C19 C 0.2887(2) -0.0246(3) -0.13231(16) 0.0251(7) Uani 1 1 d . . . . .
H19 H 0.3235 -0.0511 -0.1603 0.030 Uiso 1 1 calc R . . . .
C20 C 0.2902(2) -0.0857(3) -0.07604(16) 0.0216(7) Uani 1 1 d . . . . .
H20 H 0.3259 -0.1534 -0.0662 0.026 Uiso 1 1 calc R . . . .
C21 C 0.3050(2) -0.2518(3) 0.03581(14) 0.0168(6) Uani 1 1 d . . . . .
C22 C 0.3988(2) -0.2434(3) 0.04396(15) 0.0200(7) Uani 1 1 d . . . . .
H22 H 0.4269 -0.1699 0.0508 0.024 Uiso 1 1 calc R . . . .
C23 C 0.4507(2) -0.3404(3) 0.04222(16) 0.0219(7) Uani 1 1 d . . . . .
H23 H 0.5135 -0.3325 0.0461 0.026 Uiso 1 1 calc R . . . .
C24 C 0.4116(2) -0.4491(3) 0.03485(16) 0.0247(7) Uani 1 1 d . . . . .
H24 H 0.4479 -0.5157 0.0354 0.030 Uiso 1 1 calc R . . . .
C25 C 0.3191(2) -0.4598(3) 0.02672(16) 0.0239(7) Uani 1 1 d . . . . .
H25 H 0.2917 -0.5338 0.0212 0.029 Uiso 1 1 calc R . . . .
C26 C 0.2666(2) -0.3619(3) 0.02662(16) 0.0215(7) Uani 1 1 d . . . . .
H26 H 0.2032 -0.3700 0.0202 0.026 Uiso 1 1 calc R . . . .
C27 C 0.3152(2) 0.0320(3) 0.23251(15) 0.0199(7) Uani 1 1 d . . . . .
C28 C 0.3211(2) 0.1128(3) 0.18426(15) 0.0187(6) Uani 1 1 d . . . . .
H28 H 0.2924 0.1860 0.1788 0.022 Uiso 1 1 calc R . . . .
C29 C 0.3761(2) 0.0693(3) 0.14508(16) 0.0196(7) Uani 1 1 d . . . . .
C30 C 0.4020(2) -0.0448(3) 0.16850(15) 0.0179(6) Uani 1 1 d . . . . .
H30 H 0.4377 -0.0969 0.1513 0.021 Uiso 1 1 calc R . . . .
C31 C 0.3648(2) -0.0667(3) 0.22206(15) 0.0190(7) Uani 1 1 d . . . . .
H31 H 0.3721 -0.1356 0.2466 0.023 Uiso 1 1 calc R . . . .
C32 C 0.2847(2) 0.0605(3) 0.29290(16) 0.0227(7) Uani 1 1 d . . . . .
C33 C 0.3518(3) 0.1505(4) 0.32941(18) 0.0319(9) Uani 1 1 d . . . . .
H33A H 0.4130 0.1187 0.3390 0.048 Uiso 1 1 calc GR . . . .
H33B H 0.3363 0.1704 0.3695 0.048 Uiso 1 1 calc GR . . . .
H33C H 0.3489 0.2199 0.3030 0.048 Uiso 1 1 calc GR . . . .
C34 C 0.2886(3) -0.0451(4) 0.33590(18) 0.0376(10) Uani 1 1 d . . . . .
H34A H 0.2481 -0.1049 0.3127 0.056 Uiso 1 1 calc GR . . . .
H34B H 0.2697 -0.0234 0.3745 0.056 Uiso 1 1 calc GR . . . .
H34C H 0.3505 -0.0748 0.3481 0.056 Uiso 1 1 calc GR . . . .
C35 C 0.1897(2) 0.1124(4) 0.27834(17) 0.0271(8) Uani 1 1 d . . . . .
H35A H 0.1869 0.1798 0.2506 0.041 Uiso 1 1 calc GR . . . .
H35B H 0.1757 0.1356 0.3185 0.041 Uiso 1 1 calc GR . . . .
H35C H 0.1458 0.0548 0.2567 0.041 Uiso 1 1 calc GR . . . .
C36 C 0.4154(2) 0.1432(3) 0.10091(16) 0.0203(7) Uani 1 1 d . . . . .
C37 C 0.3439(2) 0.2268(3) 0.06176(17) 0.0249(7) Uani 1 1 d . . . . .
H37A H 0.3701 0.2709 0.0321 0.037 Uiso 1 1 calc GR . . . .
H37B H 0.3241 0.2797 0.0910 0.037 Uiso 1 1 calc GR . . . .
H37C H 0.2920 0.1826 0.0374 0.037 Uiso 1 1 calc GR . . . .
C38 C 0.4540(2) 0.0706(3) 0.05481(17) 0.0234(7) Uani 1 1 d . . . . .
H38A H 0.5003 0.0186 0.0794 0.035 Uiso 1 1 calc GR . . . .
H38B H 0.4809 0.1215 0.0284 0.035 Uiso 1 1 calc GR . . . .
H38C H 0.4056 0.0253 0.0272 0.035 Uiso 1 1 calc GR . . . .
C39 C 0.4934(2) 0.2140(4) 0.14326(19) 0.0288(8) Uani 1 1 d . . . . .
H39A H 0.5383 0.1616 0.1690 0.043 Uiso 1 1 calc GR . . . .
H39B H 0.4697 0.2644 0.1717 0.043 Uiso 1 1 calc GR . . . .
H39C H 0.5217 0.2610 0.1159 0.043 Uiso 1 1 calc GR . . . .
C40 C 0.093(2) -0.590(3) -0.0400(14) 0.084(7) Uani 0.5 1 d D U P A -1
H40A H 0.0608 -0.6441 -0.0724 0.126 Uiso 0.5 1 calc GR . P A -1
H40B H 0.1374 -0.6319 -0.0069 0.126 Uiso 0.5 1 calc GR . P A -1
H40C H 0.1249 -0.5331 -0.0602 0.126 Uiso 0.5 1 calc GR . P A -1
C41 C 0.0294(6) -0.5305(9) -0.0107(5) 0.050(2) Uani 0.5 1 d D U P A -1
C42 C -0.0240(16) -0.433(2) -0.0387(10) 0.053(4) Uani 0.5 1 d D U P A -1
H42 H -0.0157 -0.4036 -0.0778 0.064 Uiso 0.5 1 calc R . P A -1
C43 C -0.0839(7) -0.3833(9) -0.0132(5) 0.052(2) Uani 0.5 1 d D U P A -1
H43 H -0.1158 -0.3180 -0.0338 0.062 Uiso 0.5 1 calc R . P A -1
C44 C -0.1014(19) -0.423(2) 0.0424(10) 0.052(4) Uani 0.5 1 d D U P A -1
H44 H -0.1472 -0.3896 0.0592 0.062 Uiso 0.5 1 calc R . P A -1
C45 C -0.0502(6) -0.5131(8) 0.0726(4) 0.0423(19) Uani 0.5 1 d D U P A -1
H45 H -0.0576 -0.5390 0.1128 0.051 Uiso 0.5 1 calc R . P A -1
C46 C 0.0092(14) -0.5642(19) 0.0471(9) 0.042(3) Uani 0.5 1 d D U P A -1
H46 H 0.0407 -0.6285 0.0691 0.051 Uiso 0.5 1 calc R . P A -1

loop_
_atom_site_aniso_label
_atom_site_aniso_U_11
_atom_site_aniso_U_22
_atom_site_aniso_U_33
_atom_site_aniso_U_23
_atom_site_aniso_U_13
_atom_site_aniso_U_12
I1 0.01552(12) 0.02476(13) 0.01743(12) -0.00038(8) 0.00103(8) 0.00560(7)
P1 0.0131(3) 0.0211(4) 0.0152(4) 0.0008(3) 0.0017(3) 0.0004(3)
Fe1 0.0119(2) 0.0180(3) 0.0126(2) -0.00019(19) 0.00029(17) 0.00088(18)
C1 0.0138(14) 0.0301(19) 0.0203(15) -0.0022(15) 0.0023(12) -0.0046(13)
C2 0.0141(14) 0.0284(18) 0.0159(14) -0.0017(14) -0.0012(11) -0.0015(13)
P2 0.0128(4) 0.0191(4) 0.0131(3) 0.0000(3) 0.0005(3) 0.0003(3)
C3 0.0210(16) 0.0241(18) 0.0153(14) -0.0013(13) 0.0034(12) -0.0001(14)
C4 0.0188(15) 0.0218(17) 0.0160(14) -0.0007(13) 0.0048(12) 0.0004(13)
C5 0.0222(16) 0.0283(19) 0.0177(15) -0.0031(14) 0.0040(13) 0.0044(14)
C6 0.0308(19) 0.0229(18) 0.0222(17) -0.0001(14) 0.0068(14) 0.0052(15)
C7 0.0310(18) 0.0204(17) 0.0238(17) 0.0012(14) 0.0069(14) -0.0039(15)
C8 0.0198(16) 0.032(2) 0.0209(16) -0.0003(15) 0.0053(13) -0.0020(14)
C9 0.0174(15) 0.0288(19) 0.0215(15) -0.0013(14) 0.0069(12) -0.0037(14)
C10 0.0295(19) 0.037(2) 0.0234(17) 0.0027(16) 0.0071(14) 0.0032(16)
C11 0.034(2) 0.035(2) 0.0256(18) 0.0047(17) 0.0100(15) -0.0009(17)
C12 0.0289(19) 0.042(2) 0.0270(18) -0.0017(17) 0.0141(15) -0.0102(17)
C13 0.0180(16) 0.042(2) 0.0317(19) 0.0012(17) 0.0091(14) 0.0012(16)
C14 0.0209(16) 0.034(2) 0.0224(16) 0.0052(15) 0.0066(13) 0.0003(15)
C15 0.0157(14) 0.0215(17) 0.0151(14) -0.0005(13) -0.0012(11) -0.0039(13)
C16 0.0261(17) 0.0275(19) 0.0184(16) 0.0012(14) 0.0036(13) 0.0036(15)
C17 0.034(2) 0.0245(18) 0.0220(17) 0.0030(15) 0.0022(14) 0.0036(16)
C18 0.0299(19) 0.032(2) 0.0149(15) 0.0048(14) 0.0017(13) -0.0031(15)
C19 0.0219(16) 0.034(2) 0.0184(16) 0.0002(15) 0.0032(12) -0.0019(15)
C20 0.0172(16) 0.0283(19) 0.0178(15) 0.0003(13) 0.0018(12) 0.0022(13)
C21 0.0156(14) 0.0204(16) 0.0134(13) -0.0011(12) 0.0016(11) 0.0023(12)
C22 0.0183(15) 0.0258(18) 0.0148(14) -0.0004(13) 0.0020(11) 0.0004(13)
C23 0.0142(14) 0.0321(19) 0.0190(15) 0.0013(14) 0.0034(11) 0.0016(14)
C24 0.0256(17) 0.0270(18) 0.0213(16) 0.0029(15) 0.0053(13) 0.0096(15)
C25 0.0279(18) 0.0223(18) 0.0206(16) -0.0021(14) 0.0045(13) -0.0017(14)
C26 0.0209(16) 0.0256(18) 0.0173(15) -0.0001(14) 0.0033(12) -0.0005(14)
C27 0.0169(15) 0.0248(18) 0.0150(14) -0.0027(13) -0.0014(11) -0.0011(13)
C28 0.0181(15) 0.0185(16) 0.0182(15) -0.0053(13) 0.0018(12) -0.0006(12)
C29 0.0136(15) 0.0226(17) 0.0208(16) -0.0041(13) 0.0007(12) -0.0024(12)
C30 0.0098(13) 0.0236(17) 0.0176(14) -0.0039(13) -0.0014(11) -0.0005(12)
C31 0.0166(15) 0.0238(17) 0.0132(14) -0.0003(13) -0.0025(12) -0.0018(13)
C32 0.0219(16) 0.0304(19) 0.0141(14) -0.0045(14) 0.0011(12) 0.0020(14)
C33 0.0260(18) 0.043(2) 0.0248(17) -0.0154(17) 0.0024(14) 0.0018(17)
C34 0.058(3) 0.039(2) 0.0174(17) 0.0033(17) 0.0122(17) 0.009(2)
C35 0.0219(17) 0.039(2) 0.0205(16) -0.0062(16) 0.0064(13) -0.0016(16)
C36 0.0185(15) 0.0210(17) 0.0214(16) -0.0022(14) 0.0051(12) -0.0034(13)
C37 0.0261(17) 0.0233(18) 0.0251(17) 0.0012(15) 0.0062(14) -0.0025(15)
C38 0.0217(17) 0.0266(19) 0.0237(17) -0.0033(14) 0.0092(13) -0.0053(14)
C39 0.0190(16) 0.034(2) 0.0334(19) -0.0074(17) 0.0069(14) -0.0068(15)
C40 0.051(8) 0.090(12) 0.119(14) -0.057(9) 0.036(9) -0.045(7)
C41 0.042(4) 0.057(5) 0.049(5) -0.010(4) 0.006(3) -0.029(4)
C42 0.052(7) 0.054(6) 0.045(7) -0.003(5) -0.004(5) -0.031(5)
C43 0.049(5) 0.037(5) 0.052(5) 0.002(4) -0.019(4) -0.020(4)
C44 0.044(7) 0.044(6) 0.059(6) -0.008(5) -0.003(5) -0.017(5)
C45 0.041(4) 0.042(4) 0.036(4) 0.001(3) -0.005(3) -0.018(3)
C46 0.037(6) 0.041(6) 0.042(5) -0.002(4) -0.005(4) -0.019(4)

loop_
_atom_type_symbol
_atom_type_description
_atom_type_scat_dispersion_real
_atom_type_scat_dispersion_imag
_atom_type_scat_source
C C 0.0181 0.0091 'International Tables Vol C Tables 4.2.6.8 and 6.1.1.4'
H H 0.0000 0.0000 'International Tables Vol C Tables 4.2.6.8 and 6.1.1.4'
Fe Fe -1.1336 3.1974 'International Tables Vol C Tables 4.2.6.8 and 6.1.1.4'
I I -0.3257 6.8362 'International Tables Vol C Tables 4.2.6.8 and 6.1.1.4'
P P 0.2955 0.4335 'International Tables Vol C Tables 4.2.6.8 and 6.1.1.4'

loop_
_exptl_crystal_face_index_h
_exptl_crystal_face_index_k
_exptl_crystal_face_index_l
_exptl_crystal_face_perp_dist
_exptl_oxdiff_crystal_face_indexfrac_h
_exptl_oxdiff_crystal_face_indexfrac_k
_exptl_oxdiff_crystal_face_indexfrac_l
_exptl_oxdiff_crystal_face_x
_exptl_oxdiff_crystal_face_y
_exptl_oxdiff_crystal_face_z
-6 6 5 0.1022 -6.0014 5.9997 5.0028 0.3197 0.6530 0.7183
7 0 6 0.0867 6.9985 -0.0005 6.0027 -0.7732 -0.4266 0.3265
-7 0 -6 0.0867 -6.9985 0.0005 -6.0027 0.7732 0.4266 -0.3265
1 0 13 0.1132 0.9979 -0.0006 13.0019 -0.8837 0.2667 0.3590
-1 0 -13 0.1132 -0.9979 0.0006 -13.0019 0.8837 -0.2667 -0.3590
-7 1 12 0.1129 -7.0014 0.9996 12.0002 -0.3226 0.9146 0.2594
7 -1 -12 0.1129 7.0014 -0.9996 -12.0002 0.3226 -0.9146 -0.2594
-5 -6 -4 0.1524 -4.9977 -5.9994 -4.0058 0.2312 0.2987 -0.9630
3 -7 -4 0.1999 3.0018 -6.9996 -4.0042 -0.2662 -0.3761 -0.8892
-9 2 1 0.0873 -8.9997 2.0002 0.9989 0.5401 0.7882 0.0501
1 6 -7 0.1797 0.9997 6.0000 -6.9967 0.6928 -0.2592 0.5817
-1 -6 8 0.2029 -0.9999 -6.0001 7.9968 -0.7564 0.2862 -0.5560

loop_
_geom_angle_atom_site_label_1
_geom_angle_atom_site_label_2
_geom_angle_atom_site_label_3
_geom_angle
C1 P1 Fe1 108.80(12)
C3 P1 Fe1 118.45(11)
C3 P1 C1 102.20(16)
C9 P1 Fe1 123.83(12)
C9 P1 C1 100.65(15)
C9 P1 C3 99.69(16)
P1 Fe1 I1 91.94(3)
P1 Fe1 P2 80.84(3)
P2 Fe1 I1 90.42(3)
C27 Fe1 I1 100.12(9)
C27 Fe1 P1 105.97(10)
C27 Fe1 P2 167.11(9)
C27 Fe1 C29 66.09(13)
C28 Fe1 I1 85.36(9)
C28 Fe1 P1 142.60(10)
C28 Fe1 P2 136.38(10)
C28 Fe1 C27 38.80(13)
C28 Fe1 C29 38.94(13)
C29 Fe1 I1 108.22(9)
C29 Fe1 P1 159.14(10)
C29 Fe1 P2 103.67(9)
C30 Fe1 I1 147.63(10)
C30 Fe1 P1 119.70(10)
C30 Fe1 P2 100.60(9)
C30 Fe1 C27 66.56(12)
C30 Fe1 C28 65.65(13)
C30 Fe1 C29 39.67(13)
C30 Fe1 C31 40.20(13)
C31 Fe1 I1 138.95(10)
C31 Fe1 P1 94.75(10)
C31 Fe1 P2 130.62(10)
C31 Fe1 C27 39.28(13)
C31 Fe1 C28 65.37(13)
C31 Fe1 C29 66.65(13)
P1 C1 H1A 109.3
P1 C1 H1B 109.3
H1A C1 H1B 108.0
C2 C1 P1 111.4(2)
C2 C1 H1A 109.3
C2 C1 H1B 109.3
C1 C2 H2A 109.3
C1 C2 H2B 109.3
C1 C2 P2 111.5(2)
H2A C2 H2B 108.0
P2 C2 H2A 109.3
P2 C2 H2B 109.3
C2 P2 Fe1 106.63(11)
C15 P2 Fe1 126.84(12)
C15 P2 C2 99.54(15)
C21 P2 Fe1 116.04(10)
C21 P2 C2 102.84(16)
C21 P2 C15 101.51(15)
C4 C3 P1 121.5(3)
C4 C3 C8 118.4(3)
C8 C3 P1 120.1(3)
C3 C4 H4 119.8
C3 C4 C5 120.4(3)
C5 C4 H4 119.8
C4 C5 H5 119.7
C6 C5 C4 120.6(3)
C6 C5 H5 119.7
C5 C6 H6 120.3
C5 C6 C7 119.4(3)
C7 C6 H6 120.3
C6 C7 H7 120.0
C8 C7 C6 120.0(3)
C8 C7 H7 120.0
C3 C8 H8 119.5
C7 C8 C3 121.1(3)
C7 C8 H8 119.5
C10 C9 P1 122.2(3)
C10 C9 C14 118.0(3)
C14 C9 P1 119.8(3)
C9 C10 H10 119.4
C9 C10 C11 121.2(4)
C11 C10 H10 119.4
C10 C11 H11 120.0
C12 C11 C10 120.1(4)
C12 C11 H11 120.0
C11 C12 H12 120.2
C11 C12 C13 119.6(3)
C13 C12 H12 120.2
C12 C13 H13 119.8
C12 C13 C14 120.4(4)
C14 C13 H13 119.8
C9 C14 H14 119.6
C13 C14 C9 120.7(4)
C13 C14 H14 119.6
C16 C15 P2 118.3(3)
C20 C15 P2 123.4(3)
C20 C15 C16 118.3(3)
C15 C16 H16 119.7
C17 C16 C15 120.5(3)
C17 C16 H16 119.7
C16 C17 H17 119.7
C18 C17 C16 120.6(4)
C18 C17 H17 119.7
C17 C18 H18 120.2
C17 C18 C19 119.5(3)
C19 C18 H18 120.2
C18 C19 H19 119.7
C18 C19 C20 120.5(3)
C20 C19 H19 119.7
C15 C20 C19 120.5(3)
C15 C20 H20 119.8
C19 C20 H20 119.8
C22 C21 P2 119.9(3)
C26 C21 P2 122.5(2)
C26 C21 C22 117.5(3)
C21 C22 H22 119.5
C23 C22 C21 121.0(3)
C23 C22 H22 119.5
C22 C23 H23 119.7
C22 C23 C24 120.6(3)
C24 C23 H23 119.7
C23 C24 H24 120.3
C23 C24 C25 119.5(3)
C25 C24 H24 120.3
C24 C25 H25 120.0
C24 C25 C26 119.9(4)
C26 C25 H25 120.0
C21 C26 H26 119.3
C25 C26 C21 121.5(3)
C25 C26 H26 119.3
C28 C27 Fe1 69.88(18)
C28 C27 C31 106.3(3)
C28 C27 C32 124.9(3)
C31 C27 Fe1 68.02(18)
C31 C27 C32 126.8(3)
C32 C27 Fe1 139.3(2)
Fe1 C28 H28 124.3
C27 C28 Fe1 71.32(19)
C27 C28 H28 124.6
C27 C28 C29 110.8(3)
C29 C28 Fe1 71.33(19)
C29 C28 H28 124.6
C28 C29 Fe1 69.73(19)
C28 C29 C30 105.7(3)
C28 C29 C36 123.9(3)
C30 C29 Fe1 67.58(18)
C30 C29 C36 128.7(3)
C36 C29 Fe1 138.5(2)
Fe1 C30 H30 123.0
C29 C30 Fe1 72.74(18)
C29 C30 H30 125.8
C31 C30 Fe1 70.09(18)
C31 C30 C29 108.5(3)
C31 C30 H30 125.8
Fe1 C31 H31 123.5
C27 C31 Fe1 72.70(18)
C27 C31 C30 108.7(3)
C27 C31 H31 125.7
C30 C31 Fe1 69.71(17)
C30 C31 H31 125.7
C27 C32 C33 106.0(3)
C27 C32 C34 111.7(3)
C27 C32 C35 112.8(3)
C34 C32 C33 108.3(3)
C34 C32 C35 109.3(3)
C35 C32 C33 108.5(3)
C32 C33 H33A 109.5
C32 C33 H33B 109.5
C32 C33 H33C 109.5
H33A C33 H33B 109.5
H33A C33 H33C 109.5
H33B C33 H33C 109.5
C32 C34 H34A 109.5
C32 C34 H34B 109.5
C32 C34 H34C 109.5
H34A C34 H34B 109.5
H34A C34 H34C 109.5
H34B C34 H34C 109.5
C32 C35 H35A 109.5
C32 C35 H35B 109.5
C32 C35 H35C 109.5
H35A C35 H35B 109.5
H35A C35 H35C 109.5
H35B C35 H35C 109.5
C29 C36 C37 111.1(3)
C29 C36 C38 112.1(3)
C29 C36 C39 107.5(3)
C37 C36 C39 109.0(3)
C38 C36 C37 109.1(3)
C38 C36 C39 108.0(3)
C36 C37 H37A 109.5
C36 C37 H37B 109.5
C36 C37 H37C 109.5
H37A C37 H37B 109.5
H37A C37 H37C 109.5
H37B C37 H37C 109.5
C36 C38 H38A 109.5
C36 C38 H38B 109.5
C36 C38 H38C 109.5
H38A C38 H38B 109.5
H38A C38 H38C 109.5
H38B C38 H38C 109.5
C36 C39 H39A 109.5
C36 C39 H39B 109.5
C36 C39 H39C 109.5
H39A C39 H39B 109.5
H39A C39 H39C 109.5
H39B C39 H39C 109.5
H40A C40 H40B 109.5
H40A C40 H40C 109.5
H40B C40 H40C 109.5
C41 C40 H40A 109.5
C41 C40 H40B 109.5
C41 C40 H40C 109.5
C42 C41 C40 124.2(11)
C46 C41 C40 124.7(11)
C46 C41 C42 111.1(14)
C41 C42 H42 118.1
C43 C42 C41 123.8(12)
C43 C42 H42 118.1
C42 C43 H43 119.2
C42 C43 C44 121.6(14)
C44 C43 H43 119.2
C43 C44 H44 121.3
C45 C44 C43 117(2)
C45 C44 H44 121.3
C44 C45 H45 119.4
C46 C45 C44 121.2(15)
C46 C45 H45 119.4
C41 C46 H46 117.5
C45 C46 C41 124.9(11)
C45 C46 H46 117.5

loop_
_geom_bond_atom_site_label_1
_geom_bond_atom_site_label_2
_geom_bond_distance
I1 Fe1 2.6603(5)
P1 Fe1 2.2261(10)
P1 C1 1.863(3)
P1 C3 1.858(4)
P1 C9 1.840(3)
Fe1 P2 2.2580(9)
Fe1 C27 2.147(3)
Fe1 C28 2.128(3)
Fe1 C29 2.149(3)
Fe1 C30 2.080(3)
Fe1 C31 2.085(3)
C1 H1A 0.9900
C1 H1B 0.9900
C1 C2 1.542(5)
C2 H2A 0.9900
C2 H2B 0.9900
C2 P2 1.845(3)
P2 C15 1.844(3)
P2 C21 1.837(3)
C3 C4 1.395(5)
C3 C8 1.398(5)
C4 H4 0.9500
C4 C5 1.397(5)
C5 H5 0.9500
C5 C6 1.379(5)
C6 H6 0.9500
C6 C7 1.401(5)
C7 H7 0.9500
C7 C8 1.383(5)
C8 H8 0.9500
C9 C10 1.393(5)
C9 C14 1.397(5)
C10 H10 0.9500
C10 C11 1.396(5)
C11 H11 0.9500
C11 C12 1.378(6)
C12 H12 0.9500
C12 C13 1.387(6)
C13 H13 0.9500
C13 C14 1.392(5)
C14 H14 0.9500
C15 C16 1.401(5)
C15 C20 1.396(5)
C16 H16 0.9500
C16 C17 1.395(5)
C17 H17 0.9500
C17 C18 1.378(6)
C18 H18 0.9500
C18 C19 1.382(5)
C19 H19 0.9500
C19 C20 1.400(5)
C20 H20 0.9500
C21 C22 1.406(4)
C21 C26 1.399(5)
C22 H22 0.9500
C22 C23 1.384(5)
C23 H23 0.9500
C23 C24 1.388(5)
C24 H24 0.9500
C24 C25 1.390(5)
C25 H25 0.9500
C25 C26 1.391(5)
C26 H26 0.9500
C27 C28 1.420(5)
C27 C31 1.424(5)
C27 C32 1.525(5)
C28 H28 0.9500
C28 C29 1.426(5)
C29 C30 1.436(5)
C29 C36 1.514(5)
C30 H30 0.9500
C30 C31 1.431(5)
C31 H31 0.9500
C32 C33 1.537(5)
C32 C34 1.529(5)
C32 C35 1.532(5)
C33 H33A 0.9800
C33 H33B 0.9800
C33 H33C 0.9800
C34 H34A 0.9800
C34 H34B 0.9800
C34 H34C 0.9800
C35 H35A 0.9800
C35 H35B 0.9800
C35 H35C 0.9800
C36 C37 1.546(5)
C36 C38 1.530(5)
C36 C39 1.546(5)
C37 H37A 0.9800
C37 H37B 0.9800
C37 H37C 0.9800
C38 H38A 0.9800
C38 H38B 0.9800
C38 H38C 0.9800
C39 H39A 0.9800
C39 H39B 0.9800
C39 H39C 0.9800
C40 H40A 0.9800
C40 H40B 0.9800
C40 H40C 0.9800
C40 C41 1.46(4)
C41 C42 1.434(16)
C41 C46 1.412(15)
C42 H42 0.9500
C42 C43 1.32(2)
C43 H43 0.9500
C43 C44 1.37(2)
C44 H44 0.9500
C44 C45 1.37(2)
C45 H45 0.9500
C45 C46 1.32(2)
C46 H46 0.9500

loop_
_geom_torsion_atom_site_label_1
_geom_torsion_atom_site_label_2
_geom_torsion_atom_site_label_3
_geom_torsion_atom_site_label_4
_geom_torsion
P1 C1 C2 P2 7.7(3)
P1 C3 C4 C5 176.7(2)
P1 C3 C8 C7 -178.3(3)
P1 C9 C10 C11 -178.1(3)
P1 C9 C14 C13 179.0(3)
Fe1 P1 C1 C2 24.8(3)
Fe1 P1 C3 C4 12.1(3)
Fe1 P1 C3 C8 -167.9(2)
Fe1 P1 C9 C10 -114.5(3)
Fe1 P1 C9 C14 64.8(3)
Fe1 P2 C15 C16 -51.9(3)
Fe1 P2 C15 C20 129.1(3)
Fe1 P2 C21 C22 -68.9(3)
Fe1 P2 C21 C26 108.2(3)
Fe1 C27 C28 C29 -60.7(2)
Fe1 C27 C31 C30 60.7(2)
Fe1 C27 C32 C33 -160.1(3)
Fe1 C27 C32 C34 82.1(4)
Fe1 C27 C32 C35 -41.5(5)
Fe1 C28 C29 C30 -58.3(2)
Fe1 C28 C29 C36 135.5(3)
Fe1 C29 C30 C31 -61.3(2)
Fe1 C29 C36 C37 51.9(5)
Fe1 C29 C36 C38 -70.4(4)
Fe1 C29 C36 C39 171.1(3)
Fe1 C30 C31 C27 -62.6(2)
C1 P1 C3 C4 131.6(3)
C1 P1 C3 C8 -48.5(3)
C1 P1 C9 C10 124.1(3)
C1 P1 C9 C14 -56.6(3)
C1 C2 P2 Fe1 -36.6(3)
C1 C2 P2 C15 -169.9(3)
C1 C2 P2 C21 85.9(3)
C2 P2 C15 C16 67.3(3)
C2 P2 C15 C20 -111.6(3)
C2 P2 C21 C22 175.2(2)
C2 P2 C21 C26 -7.8(3)
P2 C15 C16 C17 179.1(3)
P2 C15 C20 C19 -179.3(3)
P2 C21 C22 C23 177.9(2)
P2 C21 C26 C25 -175.9(3)
C3 P1 C1 C2 -101.3(3)
C3 P1 C9 C10 19.7(3)
C3 P1 C9 C14 -161.1(3)
C3 C4 C5 C6 2.0(5)
C4 C3 C8 C7 1.7(5)
C4 C5 C6 C7 0.8(5)
C5 C6 C7 C8 -2.3(5)
C6 C7 C8 C3 1.1(5)
C8 C3 C4 C5 -3.2(5)
C9 P1 C1 C2 156.3(3)
C9 P1 C3 C4 -125.2(3)
C9 P1 C3 C8 54.8(3)
C9 C10 C11 C12 -1.1(6)
C10 C9 C14 C13 -1.7(6)
C10 C11 C12 C13 -1.5(6)
C11 C12 C13 C14 2.4(6)
C12 C13 C14 C9 -0.8(6)
C14 C9 C10 C11 2.7(6)
C15 P2 C21 C22 72.5(3)
C15 P2 C21 C26 -110.5(3)
C15 C16 C17 C18 0.5(6)
C16 C15 C20 C19 1.7(5)
C16 C17 C18 C19 1.0(6)
C17 C18 C19 C20 -1.1(6)
C18 C19 C20 C15 -0.2(5)
C20 C15 C16 C17 -1.8(5)
C21 P2 C15 C16 172.7(3)
C21 P2 C15 C20 -6.3(3)
C21 C22 C23 C24 -2.5(5)
C22 C21 C26 C25 1.2(5)
C22 C23 C24 C25 2.5(5)
C23 C24 C25 C26 -0.6(5)
C24 C25 C26 C21 -1.3(5)
C26 C21 C22 C23 0.7(5)
C27 C28 C29 Fe1 60.7(2)
C27 C28 C29 C30 2.4(4)
C27 C28 C29 C36 -163.8(3)
C28 C27 C31 Fe1 -59.7(2)
C28 C27 C31 C30 1.0(3)
C28 C27 C32 C33 -60.5(4)
C28 C27 C32 C34 -178.3(3)
C28 C27 C32 C35 58.1(5)
C28 C29 C30 Fe1 59.7(2)
C28 C29 C30 C31 -1.7(3)
C28 C29 C36 C37 -45.5(4)
C28 C29 C36 C38 -167.8(3)
C28 C29 C36 C39 73.7(4)
C29 C30 C31 Fe1 63.0(2)
C29 C30 C31 C27 0.4(4)
C30 C29 C36 C37 151.6(3)
C30 C29 C36 C38 29.2(5)
C30 C29 C36 C39 -89.2(4)
C31 C27 C28 Fe1 58.5(2)
C31 C27 C28 C29 -2.2(4)
C31 C27 C32 C33 101.0(4)
C31 C27 C32 C34 -16.7(5)
C31 C27 C32 C35 -140.4(3)
C32 C27 C28 Fe1 -136.8(3)
C32 C27 C28 C29 162.5(3)
C32 C27 C31 Fe1 136.0(3)
C32 C27 C31 C30 -163.3(3)
C36 C29 C30 Fe1 -135.0(3)
C36 C29 C30 C31 163.7(3)
C40 C41 C42 C43 177(2)
C40 C41 C46 C45 -178(2)
C41 C42 C43 C44 -2(3)
C42 C41 C46 C45 -1(4)
C42 C43 C44 C45 4(3)
C43 C44 C45 C46 -5(3)
C44 C45 C46 C41 3(3)
C46 C41 C42 C43 0(4)
